data_7002242
loop_
_publ_author_name
'Kunz, Peter C.'
'Kassack, Matthias U.'
'Hamacher, Alexandra'
'Spingler, Bernhard'

_publ_section_title
;
 Imidazole-based phosphane gold(I) complexes as potential agents for
 cancer treatment: Synthesis, structural studies and antitumour
 activity
;
_journal_issue 37
_journal_name_full 'Dalton Transactions'
_journal_page_first 7741
_journal_page_last 7747
_journal_paper_doi 10.1039/b902748c
_journal_year 2009
_chemical_formula_sum 'C18 H19 Au Cl N2 P'
_chemical_formula_weight 526.74
_chemical_name_systematic
;
?
;
_space_group_IT_number 14
_symmetry_cell_setting monoclinic
_symmetry_space_group_name_Hall '-P 2ybc'
_symmetry_space_group_name_H-M 'P 1 21/c 1'
_atom_sites_solution_hydrogens geom
_atom_sites_solution_primary direct
_atom_sites_solution_secondary difmap
_audit_creation_method SHELXL-97
_cell_angle_alpha 90.00
_cell_angle_beta 95.4315(13)
_cell_angle_gamma 90.00
_cell_formula_units_Z 4
_cell_length_a 10.5512(2)
_cell_length_b 16.8042(2)
_cell_length_c 10.3642(1)
_cell_measurement_reflns_used 9520
_cell_measurement_temperature 183(2)
_cell_measurement_theta_max 32.5618
_cell_measurement_theta_min 2.2815
_cell_volume 1829.37(4)
_computing_cell_refinement 'CrysAlis RED (Oxford, 2007)'
_computing_data_collection 'CrysAlis RED (Oxford, 2007)'
_computing_data_reduction 'CrysAlis RED (Oxford, 2007)'
_computing_molecular_graphics 'ORTEP-3 (Farrugia, 1997)'
_computing_publication_material 'SHELXL-97 (Sheldrick, 2008)'
_computing_structure_refinement 'SHELXL-97 (Sheldrick, 2008)'
_computing_structure_solution 'SIR-97 (Altomare, 1999)'
_diffrn_ambient_temperature 183(2)
_diffrn_detector_area_resol_mean 10.4498
_diffrn_measured_fraction_theta_full 1.000
_diffrn_measured_fraction_theta_max 1.000
_diffrn_measurement_device_type 'Oxford Xcalibur Ruby CCD'
_diffrn_measurement_method '\o oscillation scan'
_diffrn_radiation_monochromator graphite
_diffrn_radiation_source 'Enhance (Mo) X-ray Source'
_diffrn_radiation_type MoK\a
_diffrn_radiation_wavelength 0.7107
_diffrn_reflns_av_R_equivalents 0.0398
_diffrn_reflns_av_sigmaI/netI 0.0479
_diffrn_reflns_limit_h_max 15
_diffrn_reflns_limit_h_min -15
_diffrn_reflns_limit_k_max 24
_diffrn_reflns_limit_k_min -24
_diffrn_reflns_limit_l_max 14
_diffrn_reflns_limit_l_min -14
_diffrn_reflns_number 24310
_diffrn_reflns_theta_full 30.51
_diffrn_reflns_theta_max 30.51
_diffrn_reflns_theta_min 2.29
_exptl_absorpt_coefficient_mu 8.275
_exptl_absorpt_correction_T_max 1.00000
_exptl_absorpt_correction_T_min 0.70698
_exptl_absorpt_correction_type multi-scan
_exptl_absorpt_process_details
;
CrysAlis RED, Oxford Diffraction Ltd.,
Version 1.171.32.24 (release 21-04-2008 CrysAlis171 .NET)
(compiled Apr 21 2008,18:23:10)
Empirical absorption correction using spherical harmonics,
implemented in SCALE3 ABSPACK scaling algorithm.
;
_exptl_crystal_colour colorless
_exptl_crystal_density_diffrn 1.913
_exptl_crystal_density_method 'not measured'
_exptl_crystal_description plate
_exptl_crystal_F_000 1008
_exptl_crystal_size_max 0.14
_exptl_crystal_size_mid 0.11
_exptl_crystal_size_min 0.03
_refine_diff_density_max 0.931
_refine_diff_density_min -0.793
_refine_diff_density_rms 0.128
_refine_ls_extinction_method none
_refine_ls_goodness_of_fit_ref 1.070
_refine_ls_hydrogen_treatment constr
_refine_ls_matrix_type full
_refine_ls_number_parameters 210
_refine_ls_number_reflns 5579
_refine_ls_number_restraints 0
_refine_ls_restrained_S_all 1.070
_refine_ls_R_factor_all 0.0497
_refine_ls_R_factor_gt 0.0269
_refine_ls_shift/su_max 0.001
_refine_ls_shift/su_mean 0.000
_refine_ls_structure_factor_coef Fsqd
_refine_ls_weighting_details 'calc w=1/[\s^2^(Fo^2^)+(0.0291P)^2^+0.0000P] where P=(Fo^2^+2Fc^2^)/3'
_refine_ls_weighting_scheme calc
_refine_ls_wR_factor_gt 0.0665
_refine_ls_wR_factor_ref 0.0695
_reflns_number_gt 4125
_reflns_number_total 5579
_reflns_threshold_expression >2sigma(I)
_cod_data_source_file b902748c.txt
_cod_data_source_block kp101008
_cod_original_sg_symbol_H-M P21/c
_cod_database_code 7002242

loop_
_symmetry_equiv_pos_as_xyz
'x, y, z'
'-x, y+1/2, -z+1/2'
'-x, -y, -z'
'x, -y-1/2, z-1/2'

loop_
_atom_site_label
_atom_site_type_symbol
_atom_site_fract_x
_atom_site_fract_y
_atom_site_fract_z
_atom_site_U_iso_or_equiv
_atom_site_adp_type
_atom_site_occupancy
_atom_site_symmetry_multiplicity
_atom_site_calc_flag
_atom_site_refinement_flags
_atom_site_disorder_assembly
_atom_site_disorder_group
Au1 Au 0.496734(16) 0.023343(10) 0.739325(13) 0.02730(6) Uani 1 1 d . . .
C1 C 0.5682(4) 0.1688(3) 0.9545(3) 0.0230(8) Uani 1 1 d . . .
C2 C 0.5753(4) 0.1791(3) 1.0864(3) 0.0261(9) Uani 1 1 d . . .
H2A H 0.6244 0.1487 1.1504 0.031 Uiso 1 1 calc R . .
C3 C 0.4460(4) 0.2687(2) 0.9894(3) 0.0215(8) Uani 1 1 d . . .
C4 C 0.3587(4) 0.3384(3) 0.9759(4) 0.0274(9) Uani 1 1 d . . .
H4 H 0.4109 0.3874 0.9951 0.033 Uiso 1 1 calc R . .
C5 C 0.2955(5) 0.3459(3) 0.8394(4) 0.0429(12) Uani 1 1 d . . .
H5A H 0.2442 0.2983 0.8176 0.064 Uiso 1 1 calc R . .
H5B H 0.3609 0.3512 0.7788 0.064 Uiso 1 1 calc R . .
H5C H 0.2406 0.3930 0.8333 0.064 Uiso 1 1 calc R . .
C6 C 0.2606(4) 0.3338(3) 1.0748(4) 0.0440(13) Uani 1 1 d . . .
H6C H 0.2073 0.3817 1.0682 0.066 Uiso 1 1 calc R . .
H6B H 0.3045 0.3303 1.1623 0.066 Uiso 1 1 calc R . .
H6A H 0.2071 0.2867 1.0575 0.066 Uiso 1 1 calc R . .
C7 C 0.7361(4) 0.0339(3) 0.9767(3) 0.0248(9) Uani 1 1 d . . .
C8 C 0.8447(4) 0.0648(3) 1.0472(4) 0.0341(10) Uani 1 1 d . . .
H8A H 0.8679 0.1188 1.0353 0.041 Uiso 1 1 calc R . .
C9 C 0.9184(5) 0.0178(3) 1.1337(4) 0.0428(12) Uani 1 1 d . . .
H9A H 0.9911 0.0395 1.1822 0.051 Uiso 1 1 calc R . .
C10 C 0.8860(4) -0.0613(3) 1.1499(4) 0.0394(12) Uani 1 1 d . . .
H10A H 0.9374 -0.0939 1.2086 0.047 Uiso 1 1 calc R . .
C11 C 0.7805(5) -0.0924(3) 1.0814(4) 0.0418(12) Uani 1 1 d . . .
H11A H 0.7582 -0.1465 1.0933 0.050 Uiso 1 1 calc R . .
C12 C 0.7062(4) -0.0456(3) 0.9953(4) 0.0323(10) Uani 1 1 d . . .
H12A H 0.6334 -0.0680 0.9479 0.039 Uiso 1 1 calc R . .
C13 C 0.7545(4) 0.1491(3) 0.7731(3) 0.0244(9) Uani 1 1 d . . .
C14 C 0.8014(4) 0.2223(3) 0.8161(4) 0.0321(10) Uani 1 1 d . . .
H14A H 0.7698 0.2463 0.8896 0.039 Uiso 1 1 calc R . .
C15 C 0.8939(5) 0.2610(3) 0.7530(5) 0.0403(12) Uani 1 1 d . . .
H15A H 0.9272 0.3107 0.7839 0.048 Uiso 1 1 calc R . .
C16 C 0.9373(4) 0.2258(3) 0.6437(5) 0.0427(13) Uani 1 1 d . . .
H16A H 1.0003 0.2517 0.5992 0.051 Uiso 1 1 calc R . .
C17 C 0.8892(4) 0.1536(3) 0.5998(4) 0.0403(13) Uani 1 1 d . . .
H17A H 0.9193 0.1301 0.5251 0.048 Uiso 1 1 calc R . .
C18 C 0.7963(4) 0.1141(3) 0.6640(3) 0.0334(11) Uani 1 1 d . . .
H18A H 0.7627 0.0645 0.6332 0.040 Uiso 1 1 calc R . .
N1 N 0.4865(3) 0.2254(2) 0.8944(3) 0.0210(7) Uani 1 1 d . . .
N2 N 0.4985(3) 0.2410(2) 1.1068(3) 0.0249(8) Uani 1 1 d . . .
H2 H 0.4844 0.2605 1.1830 0.030 Uiso 1 1 calc R . .
P1 P 0.63991(10) 0.09466(7) 0.86113(9) 0.0231(2) Uani 1 1 d . . .
Cl1 Cl 0.34788(12) -0.05313(8) 0.62315(10) 0.0409(3) Uani 1 1 d . . .

loop_
_atom_site_aniso_label
_atom_site_aniso_U_11
_atom_site_aniso_U_22
_atom_site_aniso_U_33
_atom_site_aniso_U_23
_atom_site_aniso_U_13
_atom_site_aniso_U_12
Au1 0.03066(9) 0.02776(9) 0.02209(8) -0.00374(7) -0.00473(6) -0.00057(9)
C1 0.024(2) 0.024(2) 0.0209(17) -0.0018(16) 0.0016(15) -0.0014(18)
C2 0.030(2) 0.029(2) 0.0189(17) 0.0011(17) -0.0001(16) -0.006(2)
C3 0.023(2) 0.024(2) 0.0188(17) -0.0006(16) 0.0048(15) -0.0051(17)
C4 0.029(2) 0.024(2) 0.0291(19) -0.0035(18) 0.0061(17) 0.0014(19)
C5 0.051(3) 0.039(3) 0.037(2) -0.001(2) 0.000(2) 0.017(3)
C6 0.038(3) 0.051(4) 0.045(3) -0.001(2) 0.017(2) 0.008(3)
C7 0.026(2) 0.028(2) 0.0202(16) -0.0010(17) 0.0017(15) 0.0008(18)
C8 0.038(3) 0.026(3) 0.037(2) -0.002(2) -0.0082(19) 0.001(2)
C9 0.034(3) 0.052(4) 0.040(2) 0.005(3) -0.010(2) 0.004(3)
C10 0.039(3) 0.041(3) 0.038(2) 0.016(2) 0.002(2) 0.012(2)
C11 0.046(3) 0.034(3) 0.044(3) 0.014(2) -0.001(2) -0.003(2)
C12 0.036(3) 0.031(3) 0.030(2) 0.0007(18) 0.0010(18) -0.008(2)
C13 0.020(2) 0.032(2) 0.0203(17) 0.0028(17) -0.0038(15) 0.0069(18)
C14 0.034(2) 0.034(3) 0.028(2) 0.0055(19) 0.0019(18) -0.002(2)
C15 0.037(3) 0.038(3) 0.045(3) 0.010(2) 0.001(2) -0.003(2)
C16 0.026(2) 0.057(4) 0.045(3) 0.026(3) 0.009(2) 0.011(2)
C17 0.035(3) 0.059(4) 0.027(2) 0.010(2) 0.0074(19) 0.015(3)
C18 0.038(3) 0.039(3) 0.0214(18) 0.0013(19) -0.0034(18) 0.011(2)
N1 0.0247(17) 0.0195(19) 0.0186(15) 0.0004(13) 0.0019(13) -0.0003(15)
N2 0.031(2) 0.026(2) 0.0177(15) -0.0047(14) 0.0031(14) -0.0046(16)
P1 0.0254(5) 0.0241(6) 0.0192(4) -0.0030(4) -0.0010(4) 0.0010(5)
Cl1 0.0482(7) 0.0390(7) 0.0324(5) -0.0032(5) -0.0119(5) -0.0122(6)

loop_
_atom_type_symbol
_atom_type_description
_atom_type_scat_dispersion_real
_atom_type_scat_dispersion_imag
_atom_type_scat_source
C C 0.0033 0.0016 'International Tables Vol C Tables 4.2.6.8 and 6.1.1.4'
H H 0.0000 0.0000 'International Tables Vol C Tables 4.2.6.8 and 6.1.1.4'
N N 0.0061 0.0033 'International Tables Vol C Tables 4.2.6.8 and 6.1.1.4'
P P 0.1023 0.0942 'International Tables Vol C Tables 4.2.6.8 and 6.1.1.4'
Cl Cl 0.1484 0.1585 'International Tables Vol C Tables 4.2.6.8 and 6.1.1.4'
Au Au -2.0133 8.8022 'International Tables Vol C Tables 4.2.6.8 and 6.1.1.4'

loop_
_geom_angle_atom_site_label_1
_geom_angle_atom_site_label_2
_geom_angle_atom_site_label_3
_geom_angle
_geom_angle_site_symmetry_1
_geom_angle_site_symmetry_3
_geom_angle_publ_flag
P1 Au1 Cl1 177.23(4) . . ?
C2 C1 N1 109.5(3) . . ?
C2 C1 P1 129.8(3) . . ?
N1 C1 P1 120.7(3) . . ?
N2 C2 C1 106.0(4) . . ?
N2 C2 H2A 127.0 . . ?
C1 C2 H2A 127.0 . . ?
N1 C3 N2 110.0(4) . . ?
N1 C3 C4 126.9(3) . . ?
N2 C3 C4 123.1(3) . . ?
C3 C4 C5 111.6(3) . . ?
C3 C4 C6 110.5(4) . . ?
C5 C4 C6 111.5(4) . . ?
C3 C4 H4 107.7 . . ?
C5 C4 H4 107.7 . . ?
C6 C4 H4 107.7 . . ?
C4 C5 H5A 109.5 . . ?
C4 C5 H5B 109.5 . . ?
H5A C5 H5B 109.5 . . ?
C4 C5 H5C 109.5 . . ?
H5A C5 H5C 109.5 . . ?
H5B C5 H5C 109.5 . . ?
C4 C6 H6C 109.5 . . ?
C4 C6 H6B 109.5 . . ?
H6C C6 H6B 109.5 . . ?
C4 C6 H6A 109.5 . . ?
H6C C6 H6A 109.5 . . ?
H6B C6 H6A 109.5 . . ?
C12 C7 C8 118.0(4) . . ?
C12 C7 P1 120.9(3) . . ?
C8 C7 P1 121.1(3) . . ?
C9 C8 C7 120.6(5) . . ?
C9 C8 H8A 119.7 . . ?
C7 C8 H8A 119.7 . . ?
C8 C9 C10 119.9(5) . . ?
C8 C9 H9A 120.0 . . ?
C10 C9 H9A 120.0 . . ?
C11 C10 C9 120.1(4) . . ?
C11 C10 H10A 119.9 . . ?
C9 C10 H10A 119.9 . . ?
C10 C11 C12 120.3(5) . . ?
C10 C11 H11A 119.9 . . ?
C12 C11 H11A 119.9 . . ?
C11 C12 C7 121.1(4) . . ?
C11 C12 H12A 119.5 . . ?
C7 C12 H12A 119.5 . . ?
C18 C13 C14 120.6(4) . . ?
C18 C13 P1 118.2(4) . . ?
C14 C13 P1 121.1(3) . . ?
C13 C14 C15 120.7(4) . . ?
C13 C14 H14A 119.6 . . ?
C15 C14 H14A 119.6 . . ?
C14 C15 C16 119.0(5) . . ?
C14 C15 H15A 120.5 . . ?
C16 C15 H15A 120.5 . . ?
C17 C16 C15 120.2(4) . . ?
C17 C16 H16A 119.9 . . ?
C15 C16 H16A 119.9 . . ?
C16 C17 C18 120.8(4) . . ?
C16 C17 H17A 119.6 . . ?
C18 C17 H17A 119.6 . . ?
C13 C18 C17 118.6(5) . . ?
C13 C18 H18A 120.7 . . ?
C17 C18 H18A 120.7 . . ?
C3 N1 C1 105.8(3) . . ?
C2 N2 C3 108.8(3) . . ?
C2 N2 H2 125.6 . . ?
C3 N2 H2 125.6 . . ?
C1 P1 C7 105.93(17) . . ?
C1 P1 C13 104.81(19) . . ?
C7 P1 C13 104.85(18) . . ?
C1 P1 Au1 112.50(13) . . ?
C7 P1 Au1 112.31(15) . . ?
C13 P1 Au1 115.59(13) . . ?

loop_
_geom_bond_atom_site_label_1
_geom_bond_atom_site_label_2
_geom_bond_distance
_geom_bond_site_symmetry_2
_geom_bond_publ_flag
Au1 P1 2.2251(10) . ?
Au1 Cl1 2.2825(11) . ?
C1 C2 1.373(5) . ?
C1 N1 1.391(5) . ?
C1 P1 1.789(4) . ?
C2 N2 1.349(5) . ?
C2 H2A 0.9500 . ?
C3 N1 1.328(5) . ?
C3 N2 1.369(5) . ?
C3 C4 1.488(6) . ?
C4 C5 1.511(6) . ?
C4 C6 1.526(5) . ?
C4 H4 1.0000 . ?
C5 H5A 0.9800 . ?
C5 H5B 0.9800 . ?
C5 H5C 0.9800 . ?
C6 H6C 0.9800 . ?
C6 H6B 0.9800 . ?
C6 H6A 0.9800 . ?
C7 C12 1.390(6) . ?
C7 C8 1.400(6) . ?
C7 P1 1.810(4) . ?
C8 C9 1.379(6) . ?
C8 H8A 0.9500 . ?
C9 C10 1.385(7) . ?
C9 H9A 0.9500 . ?
C10 C11 1.366(7) . ?
C10 H10A 0.9500 . ?
C11 C12 1.377(6) . ?
C11 H11A 0.9500 . ?
C12 H12A 0.9500 . ?
C13 C18 1.382(5) . ?
C13 C14 1.384(6) . ?
C13 P1 1.828(4) . ?
C14 C15 1.387(6) . ?
C14 H14A 0.9500 . ?
C15 C16 1.394(7) . ?
C15 H15A 0.9500 . ?
C16 C17 1.375(7) . ?
C16 H16A 0.9500 . ?
C17 C18 1.402(6) . ?
C17 H17A 0.9500 . ?
C18 H18A 0.9500 . ?
N2 H2 0.8800 . ?

loop_
_geom_hbond_atom_site_label_D
_geom_hbond_atom_site_label_H
_geom_hbond_atom_site_label_A
_geom_hbond_distance_DH
_geom_hbond_distance_HA
_geom_hbond_distance_DA
_geom_hbond_angle_DHA
_geom_hbond_site_symmetry_A
N2 H2 N1 0.88 2.20 3.047(5) 161.1 4_566

loop_
_geom_torsion_atom_site_label_1
_geom_torsion_atom_site_label_2
_geom_torsion_atom_site_label_3
_geom_torsion_atom_site_label_4
_geom_torsion
_geom_torsion_site_symmetry_1
_geom_torsion_site_symmetry_2
_geom_torsion_site_symmetry_3
_geom_torsion_site_symmetry_4
_geom_torsion_publ_flag
N1 C1 C2 N2 0.2(5) . . . . ?
P1 C1 C2 N2 -176.8(3) . . . . ?
N1 C3 C4 C5 12.3(6) . . . . ?
N2 C3 C4 C5 -168.9(4) . . . . ?
N1 C3 C4 C6 137.0(4) . . . . ?
N2 C3 C4 C6 -44.2(5) . . . . ?
C12 C7 C8 C9 -0.9(6) . . . . ?
P1 C7 C8 C9 -179.1(3) . . . . ?
C7 C8 C9 C10 1.0(7) . . . . ?
C8 C9 C10 C11 -0.8(7) . . . . ?
C9 C10 C11 C12 0.5(7) . . . . ?
C10 C11 C12 C7 -0.4(7) . . . . ?
C8 C7 C12 C11 0.6(6) . . . . ?
P1 C7 C12 C11 178.8(3) . . . . ?
C18 C13 C14 C15 -2.0(6) . . . . ?
P1 C13 C14 C15 176.2(3) . . . . ?
C13 C14 C15 C16 1.4(7) . . . . ?
C14 C15 C16 C17 -0.4(7) . . . . ?
C15 C16 C17 C18 -0.1(7) . . . . ?
C14 C13 C18 C17 1.5(6) . . . . ?
P1 C13 C18 C17 -176.7(3) . . . . ?
C16 C17 C18 C13 -0.5(6) . . . . ?
N2 C3 N1 C1 -0.4(4) . . . . ?
C4 C3 N1 C1 178.5(4) . . . . ?
C2 C1 N1 C3 0.1(4) . . . . ?
P1 C1 N1 C3 177.4(3) . . . . ?
C1 C2 N2 C3 -0.5(4) . . . . ?
N1 C3 N2 C2 0.6(4) . . . . ?
C4 C3 N2 C2 -178.4(4) . . . . ?
C2 C1 P1 C7 -2.8(4) . . . . ?
N1 C1 P1 C7 -179.5(3) . . . . ?
C2 C1 P1 C13 -113.3(4) . . . . ?
N1 C1 P1 C13 70.0(3) . . . . ?
C2 C1 P1 Au1 120.3(4) . . . . ?
N1 C1 P1 Au1 -56.4(3) . . . . ?
C12 C7 P1 C1 114.3(3) . . . . ?
C8 C7 P1 C1 -67.5(4) . . . . ?
C12 C7 P1 C13 -135.2(3) . . . . ?
C8 C7 P1 C13 43.0(4) . . . . ?
C12 C7 P1 Au1 -8.9(4) . . . . ?
C8 C7 P1 Au1 169.3(3) . . . . ?
C18 C13 P1 C1 -160.1(3) . . . . ?
C14 C13 P1 C1 21.7(4) . . . . ?
C18 C13 P1 C7 88.5(3) . . . . ?
C14 C13 P1 C7 -89.7(4) . . . . ?
C18 C13 P1 Au1 -35.7(4) . . . . ?
C14 C13 P1 Au1 146.1(3) . . . . ?
Cl1 Au1 P1 C1 -77.0(9) . . . . ?
Cl1 Au1 P1 C7 42.4(9) . . . . ?
Cl1 Au1 P1 C13 162.7(9) . . . . ?
